data_7157427
loop_
_publ_author_name
'Chen, Jian-Ping'
'Xu, Ming-Hua'

_publ_section_title
;
 Chiral diene-promoted room temperature conjugate arylation: highly
 enantioselective synthesis of substituted chiral phenylalanine
 derivatives and \a,\a-di(arylmethyl)acetates.
;
_journal_issue 24
_journal_name_full 'Organic &amp; biomolecular chemistry'
_journal_page_first 4569
_journal_page_last 4574
_journal_paper_doi 10.1039/d0ob00616e
_journal_volume 18
_journal_year 2020
_chemical_absolute_configuration rmad
_chemical_formula_moiety 'C28 H28 O2 S'
_chemical_formula_sum 'C28 H28 O2 S'
_chemical_formula_weight 428.56
_space_group_crystal_system orthorhombic
_space_group_IT_number 19
_space_group_name_Hall 'P 2ac 2ab'
_space_group_name_H-M_alt 'P 21 21 21'
_atom_sites_solution_hydrogens geom
_atom_sites_solution_primary dual
_audit_creation_date 2017-03-11
_audit_creation_method
;
Olex2 1.2
(compiled 2017.03.02 svn.r3394 for OlexSys, GUI svn.r5324)
;
_audit_update_record
;
2020-01-15 deposited with the CCDC.	2020-03-26 downloaded from the CCDC.
;
_cell_angle_alpha 90
_cell_angle_beta 90
_cell_angle_gamma 90
_cell_formula_units_Z 4
_cell_length_a 6.0742(7)
_cell_length_b 8.6056(10)
_cell_length_c 43.665(5)
_cell_measurement_reflns_used 747
_cell_measurement_temperature 173
_cell_measurement_theta_max 14.248
_cell_measurement_theta_min 2.749
_cell_volume 2282.5(5)
_computing_cell_refinement 'SAINT v7.68A (Bruker, 2009)'
_computing_data_reduction 'SAINT v7.68A (Bruker, 2009)'
_computing_molecular_graphics 'Olex2 (Dolomanov et al., 2009)'
_computing_publication_material 'Olex2 (Dolomanov et al., 2009)'
_computing_structure_refinement 'ShelXL (Sheldrick, 2015)'
_computing_structure_solution 'ShelXT (Sheldrick, 2015)'
_diffrn_ambient_temperature 173
_diffrn_measured_fraction_theta_full 0.979
_diffrn_measured_fraction_theta_max 0.979
_diffrn_measurement_device_type 'CCD area detector'
_diffrn_measurement_method 'phi and omega scans'
_diffrn_radiation_monochromator graphite
_diffrn_radiation_type MoK\a
_diffrn_radiation_wavelength 0.71073
_diffrn_reflns_av_R_equivalents 0.0912
_diffrn_reflns_av_unetI/netI 0.1849
_diffrn_reflns_Laue_measured_fraction_full 0.979
_diffrn_reflns_Laue_measured_fraction_max 0.979
_diffrn_reflns_limit_h_max 6
_diffrn_reflns_limit_h_min -7
_diffrn_reflns_limit_k_max 7
_diffrn_reflns_limit_k_min -10
_diffrn_reflns_limit_l_max 37
_diffrn_reflns_limit_l_min -52
_diffrn_reflns_number 11370
_diffrn_reflns_point_group_measured_fraction_full 0.977
_diffrn_reflns_point_group_measured_fraction_max 0.975
_diffrn_reflns_theta_full 25.242
_diffrn_reflns_theta_max 25.495
_diffrn_reflns_theta_min 0.933
_exptl_absorpt_coefficient_mu 0.164
_exptl_absorpt_correction_T_max 0.7457
_exptl_absorpt_correction_T_min 0.5798
_exptl_absorpt_correction_type multi-scan
_exptl_absorpt_process_details
'SADABS-2008/1 (Bruker,2008) was used for absorption correction. wR2(int) was 0.0752 before and 0.0637 after correction. The Ratio of minimum to maximum transmission is 0.7775. The \l/2 correction factor is 0.0015.'
_exptl_crystal_colour colourless
_exptl_crystal_colour_primary colourless
_exptl_crystal_density_diffrn 1.247
_exptl_crystal_description needle
_exptl_crystal_F_000 912
_exptl_crystal_size_max 0.1
_exptl_crystal_size_mid 0.04
_exptl_crystal_size_min 0.03
_refine_diff_density_max 0.205
_refine_diff_density_min -0.241
_refine_diff_density_rms 0.056
_refine_ls_abs_structure_details
;
 Flack x determined using 484 quotients [(I+)-(I-)]/[(I+)+(I-)]
 (Parsons, Flack and Wagner, Acta Cryst. B69 (2013) 249-259).
;
_refine_ls_abs_structure_Flack -0.03(14)
_refine_ls_extinction_method none
_refine_ls_goodness_of_fit_ref 0.907
_refine_ls_hydrogen_treatment constr
_refine_ls_matrix_type full
_refine_ls_number_parameters 283
_refine_ls_number_reflns 4156
_refine_ls_number_restraints 0
_refine_ls_restrained_S_all 0.907
_refine_ls_R_factor_all 0.1762
_refine_ls_R_factor_gt 0.0603
_refine_ls_shift/su_max 0.001
_refine_ls_shift/su_mean 0.000
_refine_ls_structure_factor_coef Fsqd
_refine_ls_weighting_details 'w=1/[\s^2^(Fo^2^)+(0.0200P)^2^+1.0800P] where P=(Fo^2^+2Fc^2^)/3'
_refine_ls_weighting_scheme calc
_refine_ls_wR_factor_gt 0.0830
_refine_ls_wR_factor_ref 0.1140
_reflns_Friedel_coverage 0.689
_reflns_Friedel_fraction_full 0.975
_reflns_Friedel_fraction_max 0.971
_reflns_number_gt 1902
_reflns_number_total 4156
_reflns_threshold_expression 'I > 2\s(I)'
_cod_data_source_file d0ob00616e2.cif
_cod_data_source_block zz
_cod_depositor_comments 'Adding full bibliography for 7157426--7157427.cif.'
_cod_database_code 7157427
_shelx_shelxl_version_number 2014/7
_shelx_space_group_comment
;
The symmetry employed for this shelxl refinement is uniquely defined
by the following loop, which should always be used as a source of
symmetry information in preference to the above space-group names.
They are only intended as comments.
;
_olex2_refinement_description
;
1. Fixed Uiso
 At 1.2 times of:
  All C(H) groups, All C(H,H) groups
 At 1.5 times of:
  All C(H,H,H) groups
2.a Ternary CH refined with riding coordinates:
 C15(H15)
2.b Secondary CH2 refined with riding coordinates:
 C13(H13A,H13B), C16(H16A,H16B)
2.c Aromatic/amide H refined with riding coordinates:
 C18(H18), C12(H12), C8(H8), C9(H9), C11(H11), C3(H3), C4(H4), C5(H5),
 C20(H20), C1(H1), C22(H22), C23(H23), C2(H2), C21(H21)
2.d Idealised Me refined as rotating group:
 C26(H26A,H26B,H26C), C27(H27A,H27B,H27C), C28(H28A,H28B,H28C)
;
_olex2_submission_special_instructions 'No special instructions were received'

loop_
_space_group_symop_operation_xyz
'x, y, z'
'-x+1/2, -y, z+1/2'
'x+1/2, -y+1/2, -z'
'-x, y+1/2, -z+1/2'

loop_
_atom_site_label
_atom_site_type_symbol
_atom_site_fract_x
_atom_site_fract_y
_atom_site_fract_z
_atom_site_U_iso_or_equiv
_atom_site_adp_type
_atom_site_occupancy
_atom_site_site_symmetry_order
_atom_site_calc_flag
_atom_site_refinement_flags_posn
_atom_site_refinement_flags_adp
_atom_site_refinement_flags_occupancy
_atom_site_disorder_assembly
_atom_site_disorder_group
S1 S 1.0472(3) -0.0163(2) 0.16650(5) 0.0488(5) Uani 1 1 d . . . . .
O2 O 0.4872(7) 0.3819(4) 0.14154(9) 0.0287(11) Uani 1 1 d . . . . .
O1 O 0.7937(7) 0.4505(5) 0.11518(9) 0.0380(13) Uani 1 1 d . . . . .
C7 C 0.4287(10) 0.4591(7) 0.01116(15) 0.0285(16) Uani 1 1 d . . . . .
C6 C 0.4110(11) 0.5563(7) -0.01706(15) 0.0308(17) Uani 1 1 d . . . . .
C10 C 0.4640(11) 0.2656(7) 0.06384(14) 0.0314(17) Uani 1 1 d . . . . .
C18 C 0.7940(11) 0.1916(8) 0.19001(15) 0.0379(19) Uani 1 1 d . . . . .
H18 H 0.6757 0.2622 0.1929 0.046 Uiso 1 1 calc R . . . .
C12 C 0.6175(11) 0.3702(7) 0.01682(15) 0.0360(18) Uani 1 1 d . . . . .
H12 H 0.7373 0.3744 0.0029 0.043 Uiso 1 1 calc R . . . .
C17 C 0.8083(10) 0.0942(7) 0.16590(16) 0.0324(17) Uani 1 1 d . . . . .
C25 C 0.4260(10) 0.5394(7) 0.15177(13) 0.0296(16) Uani 1 1 d . . . . .
C14 C 0.6610(11) 0.3547(7) 0.12315(14) 0.0289(17) Uani 1 1 d . . . . .
C8 C 0.2616(11) 0.4502(7) 0.03286(15) 0.0361(18) Uani 1 1 d . . . . .
H8 H 0.1323 0.5106 0.0301 0.043 Uiso 1 1 calc R . . . .
C9 C 0.2783(11) 0.3553(7) 0.05858(15) 0.0371(19) Uani 1 1 d . . . . .
H9 H 0.1601 0.3520 0.0728 0.044 Uiso 1 1 calc R . . . .
C15 C 0.6658(10) 0.1856(7) 0.11346(14) 0.0299(17) Uani 1 1 d . . . . .
H15 H 0.8083 0.1649 0.1028 0.036 Uiso 1 1 calc R . . . .
C13 C 0.4760(11) 0.1559(7) 0.09080(14) 0.042(2) Uani 1 1 d . . . . .
H13A H 0.4900 0.0486 0.0829 0.050 Uiso 1 1 calc R . . . .
H13B H 0.3353 0.1622 0.1022 0.050 Uiso 1 1 calc R . . . .
C19 C 0.9751(12) 0.1776(7) 0.21072(16) 0.0383(18) Uani 1 1 d . . . . .
C26 C 0.6185(10) 0.6193(7) 0.16795(15) 0.0432(19) Uani 1 1 d . . . . .
H26A H 0.6764 0.5508 0.1840 0.065 Uiso 1 1 calc GR . . . .
H26B H 0.5676 0.7167 0.1772 0.065 Uiso 1 1 calc GR . . . .
H26C H 0.7350 0.6417 0.1531 0.065 Uiso 1 1 calc GR . . . .
C11 C 0.6319(12) 0.2760(8) 0.04257(15) 0.043(2) Uani 1 1 d . . . . .
H11 H 0.7619 0.2166 0.0457 0.051 Uiso 1 1 calc R . . . .
C16 C 0.6443(10) 0.0713(6) 0.14061(14) 0.0375(18) Uani 1 1 d . . . . .
H16A H 0.4944 0.0812 0.1493 0.045 Uiso 1 1 calc R . . . .
H16B H 0.6596 -0.0359 0.1327 0.045 Uiso 1 1 calc R . . . .
C27 C 0.2406(9) 0.5087(8) 0.17420(14) 0.047(2) Uani 1 1 d . . . . .
H27A H 0.1281 0.4441 0.1644 0.070 Uiso 1 1 calc GR . . . .
H27B H 0.1750 0.6077 0.1805 0.070 Uiso 1 1 calc GR . . . .
H27C H 0.2987 0.4545 0.1922 0.070 Uiso 1 1 calc GR . . . .
C24 C 1.1317(12) 0.0703(8) 0.20090(15) 0.0394(19) Uani 1 1 d . . . . .
C3 C 0.3747(12) 0.7352(8) -0.07106(17) 0.043(2) Uani 1 1 d . . . . .
H3 H 0.3632 0.7967 -0.0891 0.052 Uiso 1 1 calc R . . . .
C4 C 0.2130(13) 0.7359(8) -0.04956(17) 0.049(2) Uani 1 1 d . . . . .
H4 H 0.0856 0.7977 -0.0529 0.059 Uiso 1 1 calc R . . . .
C5 C 0.2288(12) 0.6484(8) -0.02277(17) 0.052(2) Uani 1 1 d . . . . .
H5 H 0.1127 0.6521 -0.0082 0.063 Uiso 1 1 calc R . . . .
C20 C 1.0154(14) 0.2580(9) 0.23762(16) 0.054(2) Uani 1 1 d . . . . .
H20 H 0.9120 0.3325 0.2447 0.065 Uiso 1 1 calc R . . . .
C28 C 0.3484(11) 0.6319(7) 0.12407(14) 0.045(2) Uani 1 1 d . . . . .
H28A H 0.4681 0.6389 0.1091 0.067 Uiso 1 1 calc GR . . . .
H28B H 0.3056 0.7366 0.1306 0.067 Uiso 1 1 calc GR . . . .
H28C H 0.2217 0.5797 0.1148 0.067 Uiso 1 1 calc GR . . . .
C1 C 0.5741(12) 0.5558(8) -0.03950(17) 0.056(2) Uani 1 1 d . . . . .
H1 H 0.7020 0.4940 -0.0366 0.067 Uiso 1 1 calc R . . . .
C22 C 1.3572(13) 0.1216(10) 0.24403(19) 0.063(2) Uani 1 1 d . . . . .
H22 H 1.4876 0.1036 0.2555 0.076 Uiso 1 1 calc R . . . .
C23 C 1.3199(12) 0.0402(9) 0.21754(18) 0.056(2) Uani 1 1 d . . . . .
H23 H 1.4222 -0.0358 0.2107 0.067 Uiso 1 1 calc R . . . .
C2 C 0.5540(13) 0.6433(9) -0.06601(18) 0.066(3) Uani 1 1 d . . . . .
H2 H 0.6675 0.6391 -0.0810 0.079 Uiso 1 1 calc R . . . .
C21 C 1.2043(15) 0.2305(10) 0.25407(18) 0.063(3) Uani 1 1 d . . . . .
H21 H 1.2306 0.2864 0.2725 0.076 Uiso 1 1 calc R . . . .

loop_
_atom_site_aniso_label
_atom_site_aniso_U_11
_atom_site_aniso_U_22
_atom_site_aniso_U_33
_atom_site_aniso_U_23
_atom_site_aniso_U_13
_atom_site_aniso_U_12
S1 0.0447(11) 0.0492(13) 0.0524(12) -0.0037(11) -0.0012(11) 0.0100(10)
O2 0.027(3) 0.028(3) 0.031(3) 0.000(2) 0.005(2) 0.000(2)
O1 0.041(3) 0.031(3) 0.042(3) 0.001(2) 0.008(2) -0.012(2)
C7 0.024(4) 0.023(4) 0.039(4) -0.009(4) -0.002(4) 0.001(3)
C6 0.036(4) 0.024(4) 0.032(4) -0.005(3) -0.001(4) 0.000(4)
C10 0.039(4) 0.032(4) 0.023(4) -0.001(3) 0.000(4) -0.008(4)
C18 0.035(5) 0.055(5) 0.024(4) 0.003(4) 0.000(4) 0.014(4)
C12 0.033(4) 0.045(5) 0.031(4) -0.008(4) 0.003(4) 0.005(4)
C17 0.026(4) 0.028(4) 0.043(5) 0.010(4) -0.002(4) -0.002(3)
C25 0.034(4) 0.028(4) 0.027(4) 0.001(3) -0.004(4) 0.004(3)
C14 0.033(4) 0.028(4) 0.026(4) 0.002(3) -0.008(4) 0.000(4)
C8 0.031(4) 0.036(4) 0.040(5) -0.010(4) 0.002(4) 0.005(4)
C9 0.035(5) 0.047(5) 0.029(5) -0.004(4) 0.006(4) -0.004(4)
C15 0.024(4) 0.028(4) 0.038(4) -0.007(4) -0.003(4) 0.001(3)
C13 0.050(5) 0.034(4) 0.041(5) -0.004(4) -0.009(4) 0.001(4)
C19 0.050(5) 0.037(4) 0.029(4) 0.008(4) 0.004(4) 0.001(4)
C26 0.058(5) 0.037(4) 0.035(4) -0.010(4) -0.013(4) 0.002(4)
C11 0.050(5) 0.049(5) 0.029(4) -0.006(4) -0.003(4) 0.013(4)
C16 0.046(5) 0.021(4) 0.045(5) 0.009(4) 0.002(4) -0.004(3)
C27 0.040(4) 0.059(5) 0.042(5) 0.002(4) 0.009(4) 0.012(4)
C24 0.034(4) 0.051(5) 0.033(5) 0.008(4) -0.001(4) -0.002(4)
C3 0.047(5) 0.032(5) 0.051(5) 0.005(4) 0.003(5) 0.008(4)
C4 0.061(6) 0.041(5) 0.045(5) -0.001(4) -0.012(5) 0.027(4)
C5 0.045(5) 0.064(6) 0.048(5) 0.000(5) 0.006(4) 0.022(5)
C20 0.071(6) 0.057(5) 0.035(5) -0.001(4) -0.001(5) 0.013(5)
C28 0.058(5) 0.040(4) 0.036(5) -0.002(4) -0.008(4) 0.009(4)
C1 0.038(5) 0.064(6) 0.066(6) 0.032(5) 0.012(5) 0.014(4)
C22 0.044(5) 0.100(7) 0.046(6) 0.016(5) -0.011(5) -0.010(6)
C23 0.034(5) 0.080(6) 0.054(6) 0.013(5) -0.005(5) 0.011(5)
C2 0.059(6) 0.068(6) 0.072(6) 0.040(5) 0.025(5) 0.025(5)
C21 0.077(7) 0.070(7) 0.042(6) 0.004(5) -0.010(6) -0.011(6)

loop_
_atom_type_symbol
_atom_type_description
_atom_type_scat_dispersion_real
_atom_type_scat_dispersion_imag
_atom_type_scat_source
C C 0.0033 0.0016 'International Tables Vol C Tables 4.2.6.8 and 6.1.1.4'
H H 0.0000 0.0000 'International Tables Vol C Tables 4.2.6.8 and 6.1.1.4'
O O 0.0106 0.0060 'International Tables Vol C Tables 4.2.6.8 and 6.1.1.4'
S S 0.1246 0.1234 'International Tables Vol C Tables 4.2.6.8 and 6.1.1.4'

loop_
_geom_angle_atom_site_label_1
_geom_angle_atom_site_label_2
_geom_angle_atom_site_label_3
_geom_angle
_geom_angle_site_symmetry_1
_geom_angle_site_symmetry_3
_geom_angle_publ_flag
C17 S1 C24 91.4(3) . . ?
C14 O2 C25 122.5(5) . . ?
C12 C7 C6 120.7(6) . . ?
C8 C7 C6 122.7(6) . . ?
C8 C7 C12 116.6(6) . . ?
C5 C6 C7 121.8(6) . . ?
C5 C6 C1 116.3(6) . . ?
C1 C6 C7 121.8(6) . . ?
C9 C10 C13 121.1(6) . . ?
C11 C10 C9 116.9(6) . . ?
C11 C10 C13 121.9(7) . . ?
C17 C18 H18 123.4 . . ?
C17 C18 C19 113.1(6) . . ?
C19 C18 H18 123.4 . . ?
C7 C12 H12 119.6 . . ?
C11 C12 C7 120.9(6) . . ?
C11 C12 H12 119.6 . . ?
C18 C17 S1 112.5(5) . . ?
C18 C17 C16 127.9(6) . . ?
C16 C17 S1 119.6(5) . . ?
O2 C25 C26 111.1(5) . . ?
O2 C25 C27 102.9(5) . . ?
O2 C25 C28 108.6(5) . . ?
C27 C25 C26 110.3(5) . . ?
C27 C25 C28 112.0(5) . . ?
C28 C25 C26 111.6(5) . . ?
O2 C14 C15 110.4(6) . . ?
O1 C14 O2 125.3(6) . . ?
O1 C14 C15 124.3(6) . . ?
C7 C8 H8 119.0 . . ?
C7 C8 C9 121.9(6) . . ?
C9 C8 H8 119.0 . . ?
C10 C9 C8 121.3(6) . . ?
C10 C9 H9 119.3 . . ?
C8 C9 H9 119.3 . . ?
C14 C15 H15 108.6 . . ?
C14 C15 C13 108.9(5) . . ?
C14 C15 C16 113.3(5) . . ?
C13 C15 H15 108.6 . . ?
C13 C15 C16 108.9(5) . . ?
C16 C15 H15 108.6 . . ?
C10 C13 C15 115.7(5) . . ?
C10 C13 H13A 108.4 . . ?
C10 C13 H13B 108.4 . . ?
C15 C13 H13A 108.4 . . ?
C15 C13 H13B 108.4 . . ?
H13A C13 H13B 107.4 . . ?
C24 C19 C18 112.7(6) . . ?
C20 C19 C18 129.1(7) . . ?
C20 C19 C24 118.1(7) . . ?
C25 C26 H26A 109.5 . . ?
C25 C26 H26B 109.5 . . ?
C25 C26 H26C 109.5 . . ?
H26A C26 H26B 109.5 . . ?
H26A C26 H26C 109.5 . . ?
H26B C26 H26C 109.5 . . ?
C10 C11 C12 122.4(7) . . ?
C10 C11 H11 118.8 . . ?
C12 C11 H11 118.8 . . ?
C17 C16 C15 115.1(5) . . ?
C17 C16 H16A 108.5 . . ?
C17 C16 H16B 108.5 . . ?
C15 C16 H16A 108.5 . . ?
C15 C16 H16B 108.5 . . ?
H16A C16 H16B 107.5 . . ?
C25 C27 H27A 109.5 . . ?
C25 C27 H27B 109.5 . . ?
C25 C27 H27C 109.5 . . ?
H27A C27 H27B 109.5 . . ?
H27A C27 H27C 109.5 . . ?
H27B C27 H27C 109.5 . . ?
C19 C24 S1 110.2(5) . . ?
C23 C24 S1 127.9(6) . . ?
C23 C24 C19 121.9(7) . . ?
C4 C3 H3 121.0 . . ?
C4 C3 C2 117.9(7) . . ?
C2 C3 H3 121.0 . . ?
C3 C4 H4 119.1 . . ?
C3 C4 C5 121.8(7) . . ?
C5 C4 H4 119.1 . . ?
C6 C5 C4 121.0(7) . . ?
C6 C5 H5 119.5 . . ?
C4 C5 H5 119.5 . . ?
C19 C20 H20 119.8 . . ?
C21 C20 C19 120.3(7) . . ?
C21 C20 H20 119.8 . . ?
C25 C28 H28A 109.5 . . ?
C25 C28 H28B 109.5 . . ?
C25 C28 H28C 109.5 . . ?
H28A C28 H28B 109.5 . . ?
H28A C28 H28C 109.5 . . ?
H28B C28 H28C 109.5 . . ?
C6 C1 H1 119.2 . . ?
C2 C1 C6 121.5(7) . . ?
C2 C1 H1 119.2 . . ?
C23 C22 H22 120.0 . . ?
C23 C22 C21 120.0(8) . . ?
C21 C22 H22 120.0 . . ?
C24 C23 H23 120.5 . . ?
C22 C23 C24 119.1(8) . . ?
C22 C23 H23 120.5 . . ?
C3 C2 C1 121.4(7) . . ?
C3 C2 H2 119.3 . . ?
C1 C2 H2 119.3 . . ?
C20 C21 C22 120.6(8) . . ?
C20 C21 H21 119.7 . . ?
C22 C21 H21 119.7 . . ?

loop_
_geom_bond_atom_site_label_1
_geom_bond_atom_site_label_2
_geom_bond_distance
_geom_bond_site_symmetry_2
_geom_bond_publ_flag
S1 C17 1.735(6) . ?
S1 C24 1.754(7) . ?
O2 C25 1.475(6) . ?
O2 C14 1.347(7) . ?
O1 C14 1.204(7) . ?
C7 C6 1.494(8) . ?
C7 C12 1.400(8) . ?
C7 C8 1.391(8) . ?
C6 C5 1.384(9) . ?
C6 C1 1.393(8) . ?
C10 C9 1.386(8) . ?
C10 C13 1.510(8) . ?
C10 C11 1.383(8) . ?
C18 H18 0.9500 . ?
C18 C17 1.348(8) . ?
C18 C19 1.429(9) . ?
C12 H12 0.9500 . ?
C12 C11 1.389(8) . ?
C17 C16 1.500(8) . ?
C25 C26 1.530(7) . ?
C25 C27 1.516(7) . ?
C25 C28 1.522(7) . ?
C14 C15 1.516(8) . ?
C8 H8 0.9500 . ?
C8 C9 1.392(8) . ?
C9 H9 0.9500 . ?
C15 H15 1.0000 . ?
C15 C13 1.540(8) . ?
C15 C16 1.546(8) . ?
C13 H13A 0.9900 . ?
C13 H13B 0.9900 . ?
C19 C24 1.394(8) . ?
C19 C20 1.385(8) . ?
C26 H26A 0.9800 . ?
C26 H26B 0.9800 . ?
C26 H26C 0.9800 . ?
C11 H11 0.9500 . ?
C16 H16A 0.9900 . ?
C16 H16B 0.9900 . ?
C27 H27A 0.9800 . ?
C27 H27B 0.9800 . ?
C27 H27C 0.9800 . ?
C24 C23 1.379(8) . ?
C3 H3 0.9500 . ?
C3 C4 1.359(9) . ?
C3 C2 1.364(9) . ?
C4 H4 0.9500 . ?
C4 C5 1.394(9) . ?
C5 H5 0.9500 . ?
C20 H20 0.9500 . ?
C20 C21 1.374(10) . ?
C28 H28A 0.9800 . ?
C28 H28B 0.9800 . ?
C28 H28C 0.9800 . ?
C1 H1 0.9500 . ?
C1 C2 1.386(9) . ?
C22 H22 0.9500 . ?
C22 C23 1.371(9) . ?
C22 C21 1.391(10) . ?
C23 H23 0.9500 . ?
C2 H2 0.9500 . ?
C21 H21 0.9500 . ?

loop_
_geom_torsion_atom_site_label_1
_geom_torsion_atom_site_label_2
_geom_torsion_atom_site_label_3
_geom_torsion_atom_site_label_4
_geom_torsion
_geom_torsion_site_symmetry_1
_geom_torsion_site_symmetry_2
_geom_torsion_site_symmetry_3
_geom_torsion_site_symmetry_4
_geom_torsion_publ_flag
S1 C17 C16 C15 -95.8(6) . . . . ?
S1 C24 C23 C22 179.7(6) . . . . ?
O2 C14 C15 C13 71.1(6) . . . . ?
O2 C14 C15 C16 -50.3(7) . . . . ?
O1 C14 C15 C13 -108.3(7) . . . . ?
O1 C14 C15 C16 130.3(6) . . . . ?
C7 C6 C5 C4 -178.6(6) . . . . ?
C7 C6 C1 C2 178.3(7) . . . . ?
C7 C12 C11 C10 -0.4(10) . . . . ?
C7 C8 C9 C10 0.4(9) . . . . ?
C6 C7 C12 C11 -178.1(6) . . . . ?
C6 C7 C8 C9 178.0(6) . . . . ?
C6 C1 C2 C3 0.8(12) . . . . ?
C18 C17 C16 C15 85.9(8) . . . . ?
C18 C19 C24 S1 -1.8(7) . . . . ?
C18 C19 C24 C23 179.6(6) . . . . ?
C18 C19 C20 C21 -178.2(7) . . . . ?
C12 C7 C6 C5 -178.2(6) . . . . ?
C12 C7 C6 C1 3.7(9) . . . . ?
C12 C7 C8 C9 -1.4(9) . . . . ?
C17 S1 C24 C19 0.7(5) . . . . ?
C17 S1 C24 C23 179.2(7) . . . . ?
C17 C18 C19 C24 2.3(8) . . . . ?
C17 C18 C19 C20 179.9(7) . . . . ?
C25 O2 C14 O1 6.4(9) . . . . ?
C25 O2 C14 C15 -173.0(5) . . . . ?
C14 O2 C25 C26 -56.0(7) . . . . ?
C14 O2 C25 C27 -174.1(5) . . . . ?
C14 O2 C25 C28 67.1(7) . . . . ?
C14 C15 C13 C10 52.1(7) . . . . ?
C14 C15 C16 C17 -54.2(8) . . . . ?
C8 C7 C6 C5 2.4(10) . . . . ?
C8 C7 C6 C1 -175.7(7) . . . . ?
C8 C7 C12 C11 1.4(9) . . . . ?
C9 C10 C13 C15 -121.1(7) . . . . ?
C9 C10 C11 C12 -0.6(10) . . . . ?
C13 C10 C9 C8 -176.5(5) . . . . ?
C13 C10 C11 C12 176.5(6) . . . . ?
C13 C15 C16 C17 -175.5(5) . . . . ?
C19 C18 C17 S1 -1.7(7) . . . . ?
C19 C18 C17 C16 176.7(6) . . . . ?
C19 C24 C23 C22 -2.0(11) . . . . ?
C19 C20 C21 C22 -0.1(12) . . . . ?
C11 C10 C9 C8 0.6(9) . . . . ?
C11 C10 C13 C15 61.9(8) . . . . ?
C16 C15 C13 C10 176.1(5) . . . . ?
C24 S1 C17 C18 0.5(5) . . . . ?
C24 S1 C17 C16 -178.0(5) . . . . ?
C24 C19 C20 C21 -0.6(11) . . . . ?
C3 C4 C5 C6 -0.2(11) . . . . ?
C4 C3 C2 C1 -1.4(12) . . . . ?
C5 C6 C1 C2 0.1(11) . . . . ?
C20 C19 C24 S1 -179.7(5) . . . . ?
C20 C19 C24 C23 1.7(10) . . . . ?
C1 C6 C5 C4 -0.4(11) . . . . ?
C23 C22 C21 C20 -0.2(13) . . . . ?
C2 C3 C4 C5 1.2(11) . . . . ?
C21 C22 C23 C24 1.2(12) . . . . ?
